data_7156688
loop_
_publ_author_name
'Liu, Hong-Xin'
'Tan, Hai-Bo'
'Chen, Kai'
'Zhao, Li-Yun'
'Chen, Yu-Chan'
'Li, Sai-Ni'
'Li, Hao-Hua'
'Zhang, Wei-Min'

_publ_section_title
;
 Cytosporins A-D, novel benzophenone derivatives from the endophytic
 fungus Cytospora rhizophorae A761.
;
_journal_issue 9
_journal_name_full 'Organic &amp; biomolecular chemistry'
_journal_page_first 2346
_journal_page_last 2350
_journal_paper_doi 10.1039/c8ob03223h
_journal_volume 17
_journal_year 2019
_chemical_absolute_configuration ad
_chemical_formula_moiety 'C20 H22 O7, H2 O'
_chemical_formula_sum 'C20 H24 O8'
_chemical_formula_weight 392.39
_space_group_crystal_system orthorhombic
_space_group_IT_number 19
_space_group_name_Hall 'P 2ac 2ab'
_space_group_name_H-M_alt 'P 21 21 21'
_symmetry_space_group_name_Hall 'P 2ac 2ab'
_symmetry_space_group_name_H-M 'P 21 21 21'
_atom_sites_solution_hydrogens mixed
_atom_sites_solution_primary dual
_audit_block_doi 10.5517/ccdc.csd.cc212zpt
_audit_creation_date 2018-04-28
_audit_creation_method
;
Olex2 1.2
(compiled 2018.04.26 svn.r3504 for OlexSys, GUI svn.r5492)
;
_audit_update_record
;
2018-11-19 deposited with the CCDC.
2019-02-06 downloaded from the CCDC.
;
_cell_angle_alpha 90
_cell_angle_beta 90
_cell_angle_gamma 90
_cell_formula_units_Z 4
_cell_length_a 6.50260(10)
_cell_length_b 13.1145(2)
_cell_length_c 21.4093(3)
_cell_measurement_reflns_used 7197
_cell_measurement_temperature 100.00(10)
_cell_measurement_theta_max 73.4780
_cell_measurement_theta_min 4.1130
_cell_volume 1825.75(5)
_computing_cell_refinement 'CrysAlisPro 1.171.39.33c (Rigaku OD, 2017)'
_computing_data_collection 'CrysAlisPro 1.171.39.33c (Rigaku OD, 2017)'
_computing_data_reduction 'CrysAlisPro 1.171.39.33c (Rigaku OD, 2017)'
_computing_molecular_graphics 'Olex2 (Dolomanov et al., 2009)'
_computing_publication_material 'Olex2 (Dolomanov et al., 2009)'
_computing_structure_refinement 'ShelXL (Sheldrick, 2015)'
_computing_structure_solution 'ShelXT (Sheldrick, 2015)'
_diffrn_ambient_environment N~2~
_diffrn_ambient_temperature 100.00(10)
_diffrn_detector 'Pilatus3R 200K-A'
_diffrn_measured_fraction_theta_full 0.999
_diffrn_measured_fraction_theta_max 0.976
_diffrn_measurement_details
;
List of Runs (angles in degrees, time in seconds):

  # Type    Start    End  Width  t~exp~   \w     \q     \k     \f   Frames
#--------------------------------------------------------------------------
  1  \w    -20.00  29.00   0.50    0.50    --    0.00 -82.00-180.00   98
  2  \w     44.00  82.00   0.50    0.50    --    0.00  19.00 -30.00   76
  3  \w    -16.00  23.00   0.50    0.50    --    0.00  19.00 -30.00   78
  4  \w      5.00  50.00   0.50    2.00    --   94.60 -45.00  30.00   90
  5  \w     60.00 118.00   0.50    2.00    --   94.60 -61.00-180.00  116
  6  \w     61.00  93.00   0.50    2.00    --   94.60 -45.00  30.00   64
  7  \w     40.00 114.00   0.50    2.00    --   94.60 -45.00-120.00  148
  8  \w      8.00  34.00   0.50    2.00    --   94.60 -45.00-120.00   52
  9  \w     17.00 111.00   0.50    2.00    --   94.60 -30.00-120.00  188
 10  \w     79.00 179.00   0.50    2.00    --   94.60  15.00-180.00  200
 11  \w     13.00  71.00   0.50    2.00    --   94.60 -45.00-150.00  116
;
_diffrn_measurement_device 'four-circle diffractometer'
_diffrn_measurement_device_type 'XtaLAB AFC12 (RINC): Kappa single'
_diffrn_measurement_method '\w scans'
_diffrn_orient_matrix_type 'CrysAlisPro convention (1999,Acta A55,543-557)'
_diffrn_orient_matrix_UB_11 0.0313855000
_diffrn_orient_matrix_UB_12 0.0828731000
_diffrn_orient_matrix_UB_13 0.0501099000
_diffrn_orient_matrix_UB_21 -0.0921803000
_diffrn_orient_matrix_UB_22 -0.0715239000
_diffrn_orient_matrix_UB_23 0.0497548000
_diffrn_orient_matrix_UB_31 0.2158901000
_diffrn_orient_matrix_UB_32 -0.0426264000
_diffrn_orient_matrix_UB_33 0.0139440000
_diffrn_radiation_monochromator mirror
_diffrn_radiation_probe x-ray
_diffrn_radiation_type CuK\a
_diffrn_radiation_wavelength 1.54184
_diffrn_reflns_av_R_equivalents 0.0266
_diffrn_reflns_av_unetI/netI 0.0298
_diffrn_reflns_Laue_measured_fraction_full 0.999
_diffrn_reflns_Laue_measured_fraction_max 0.976
_diffrn_reflns_limit_h_max 7
_diffrn_reflns_limit_h_min -3
_diffrn_reflns_limit_k_max 16
_diffrn_reflns_limit_k_min -14
_diffrn_reflns_limit_l_max 26
_diffrn_reflns_limit_l_min -25
_diffrn_reflns_number 8427
_diffrn_reflns_point_group_measured_fraction_full 0.997
_diffrn_reflns_point_group_measured_fraction_max 0.966
_diffrn_reflns_theta_full 67.684
_diffrn_reflns_theta_max 73.748
_diffrn_reflns_theta_min 4.130
_diffrn_source 'Rotating-anode X-ray tube'
_diffrn_source_type 'Rigaku (Cu) X-ray Source'
_exptl_absorpt_coefficient_mu 0.930
_exptl_absorpt_correction_T_max 1.00000
_exptl_absorpt_correction_T_min 0.77553
_exptl_absorpt_correction_type multi-scan
_exptl_absorpt_process_details
;
CrysAlisPro 1.171.39.33c (Rigaku Oxford Diffraction, 2017)
Empirical absorption correction using spherical harmonics,
 implemented in SCALE3 ABSPACK scaling algorithm.
;
_exptl_crystal_colour 'clear yellowish yellow'
_exptl_crystal_colour_lustre clear
_exptl_crystal_colour_modifier yellowish
_exptl_crystal_colour_primary yellow
_exptl_crystal_density_diffrn 1.428
_exptl_crystal_description needle
_exptl_crystal_F_000 832
_exptl_crystal_size_max 0.5
_exptl_crystal_size_mid 0.2
_exptl_crystal_size_min 0.1
_refine_diff_density_max 0.172
_refine_diff_density_min -0.187
_refine_diff_density_rms 0.035
_refine_ls_abs_structure_details
;
 Flack x determined using 1410 quotients [(I+)-(I-)]/[(I+)+(I-)]
 (Parsons, Flack and Wagner, Acta Cryst. B69 (2013) 249-259).
;
_refine_ls_abs_structure_Flack -0.08(7)
_refine_ls_extinction_method none
_refine_ls_goodness_of_fit_ref 1.068
_refine_ls_hydrogen_treatment constr
_refine_ls_matrix_type full
_refine_ls_number_parameters 263
_refine_ls_number_reflns 3563
_refine_ls_number_restraints 0
_refine_ls_restrained_S_all 1.068
_refine_ls_R_factor_all 0.0283
_refine_ls_R_factor_gt 0.0275
_refine_ls_shift/su_max 0.000
_refine_ls_shift/su_mean 0.000
_refine_ls_structure_factor_coef Fsqd
_refine_ls_weighting_details 'w=1/[\s^2^(Fo^2^)+(0.0350P)^2^+0.4186P] where P=(Fo^2^+2Fc^2^)/3'
_refine_ls_weighting_scheme calc
_refine_ls_wR_factor_gt 0.0724
_refine_ls_wR_factor_ref 0.0729
_reflns_Friedel_coverage 0.706
_reflns_Friedel_fraction_full 0.994
_reflns_Friedel_fraction_max 0.952
_reflns_number_gt 3465
_reflns_number_total 3563
_reflns_threshold_expression 'I > 2\s(I)'
_cod_data_source_file c8ob03223h2.cif
_cod_data_source_block liuhongxin_m20_collect
_cod_depositor_comments 'Adding full bibliography for 7156688.cif.'
_cod_database_code 7156688
_shelx_shelxl_version_number 2014/7
_chemical_oxdiff_formula 'C76 H88 O36 '
_shelx_space_group_comment
;
The symmetry employed for this shelxl refinement is uniquely defined
by the following loop, which should always be used as a source of
symmetry information in preference to the above space-group names.
They are only intended as comments.
;
_reflns_odcompleteness_completeness 99.84
_reflns_odcompleteness_iscentric 1
_reflns_odcompleteness_theta 66.97
_olex2_refinement_description
;
1. Fixed Uiso
 At 1.2 times of:
  All C(H) groups, All C(H,H) groups
 At 1.5 times of:
  All C(H,H,H) groups, All O(H) groups, All O(H,H) groups
2.a Free rotating group:
 O28(H28A,H28B)
2.b Ternary CH refined with riding coordinates:
 C16(H16A)
2.c Secondary CH2 refined with riding coordinates:
 C14(H14A,H14B), C15(H15A,H15B)
2.d Aromatic/amide H refined with riding coordinates:
 C10(H10), C2(H2), C1(H1), C3(H3)
2.e Idealised Me refined as rotating group:
 C18(H18A,H18B,H18C), C20(H20A,H20B,H20C), C19(H19A,H19B,H19C)
2.f Idealised tetrahedral OH refined as rotating group:
 O16(H16), O26(H26), O15(H15), O27(H27)
;
_olex2_submission_special_instructions 'No special instructions were received'
_oxdiff_exptl_absorpt_empirical_details
;
Empirical correction (ABSPACK) includes:
- Absorption correction using spherical harmonics
- Frame scaling
;
_oxdiff_exptl_absorpt_empirical_full_max 2.094
_oxdiff_exptl_absorpt_empirical_full_min 0.548

loop_
_space_group_symop_operation_xyz
'x, y, z'
'-x+1/2, -y, z+1/2'
'-x, y+1/2, -z+1/2'
'x+1/2, -y+1/2, -z'

loop_
_atom_site_label
_atom_site_type_symbol
_atom_site_fract_x
_atom_site_fract_y
_atom_site_fract_z
_atom_site_U_iso_or_equiv
_atom_site_adp_type
_atom_site_occupancy
_atom_site_site_symmetry_order
_atom_site_calc_flag
_atom_site_refinement_flags_posn
O4 O 0.4540(2) 0.35501(10) 0.47775(6) 0.0201(3) Uani 1 1 d .
O8 O 0.6794(2) 0.52245(9) 0.58270(6) 0.0184(3) Uani 1 1 d .
O16 O 0.7072(2) 0.24223(9) 0.60872(6) 0.0187(3) Uani 1 1 d .
H16 H 0.7979 0.2162 0.5874 0.028 Uiso 1 1 calc GR
O26 O 0.9031(2) 0.39936(10) 0.37547(7) 0.0215(3) Uani 1 1 d .
H26 H 0.9987 0.3587 0.3773 0.032 Uiso 1 1 calc GR
O15 O 0.8711(2) 0.64181(10) 0.34110(6) 0.0224(3) Uani 1 1 d .
H15 H 0.9296 0.6972 0.3403 0.034 Uiso 1 1 calc GR
O14 O 0.3636(2) 0.56119(10) 0.34925(7) 0.0253(3) Uani 1 1 d .
O27 O 0.2617(2) 0.43550(11) 0.26534(7) 0.0264(3) Uani 1 1 d .
H27 H 0.2490 0.4839 0.2893 0.040 Uiso 1 1 calc GR
O28 O 0.9561(2) 0.84268(11) 0.34117(7) 0.0294(3) Uani 1 1 d .
H28A H 1.0382 0.8803 0.3618 0.044 Uiso 1 1 d G
H28B H 0.9177 0.8739 0.3084 0.044 Uiso 1 1 d G
C12 C 0.7302(3) 0.55569(13) 0.52239(8) 0.0175(4) Uani 1 1 d .
C13 C 0.6055(3) 0.52568(13) 0.47265(9) 0.0170(4) Uani 1 1 d .
C6 C 0.7690(3) 0.36920(14) 0.33104(8) 0.0186(4) Uani 1 1 d .
C9 C 0.8266(3) 0.61643(14) 0.40144(9) 0.0185(4) Uani 1 1 d .
C4 C 0.4441(3) 0.38821(15) 0.27622(9) 0.0206(4) Uani 1 1 d .
C11 C 0.8918(3) 0.62433(14) 0.51327(9) 0.0192(4) Uani 1 1 d .
C8 C 0.6587(3) 0.55279(13) 0.41177(8) 0.0169(4) Uani 1 1 d .
C7 C 0.5276(3) 0.51545(14) 0.35889(9) 0.0186(4) Uani 1 1 d .
C10 C 0.9383(3) 0.65298(14) 0.45208(9) 0.0199(4) Uani 1 1 d .
H10 H 1.0469 0.6977 0.4450 0.024 Uiso 1 1 calc R
C16 C 0.6365(3) 0.33427(13) 0.57912(9) 0.0169(4) Uani 1 1 d .
H16A H 0.4932 0.3443 0.5919 0.020 Uiso 1 1 calc R
C5 C 0.5834(3) 0.42479(14) 0.32234(9) 0.0182(4) Uani 1 1 d .
C18 C 0.9909(3) 0.41455(15) 0.59225(9) 0.0221(4) Uani 1 1 d .
H18A H 1.0125 0.4174 0.5479 0.033 Uiso 1 1 calc GR
H18B H 1.0398 0.3505 0.6080 0.033 Uiso 1 1 calc GR
H18C H 1.0645 0.4692 0.6120 0.033 Uiso 1 1 calc GR
C14 C 0.4166(3) 0.46299(14) 0.48555(9) 0.0198(4) Uani 1 1 d .
H14A H 0.3707 0.4757 0.5280 0.024 Uiso 1 1 calc R
H14B H 0.3075 0.4839 0.4574 0.024 Uiso 1 1 calc R
C17 C 0.7623(3) 0.42497(14) 0.60619(8) 0.0182(4) Uani 1 1 d .
C20 C 1.0105(3) 0.66958(15) 0.56688(9) 0.0263(4) Uani 1 1 d .
H20A H 0.9457 0.6511 0.6056 0.039 Uiso 1 1 calc GR
H20B H 1.0126 0.7425 0.5630 0.039 Uiso 1 1 calc GR
H20C H 1.1488 0.6440 0.5663 0.039 Uiso 1 1 calc GR
C19 C 0.7252(3) 0.43182(15) 0.67628(9) 0.0231(4) Uani 1 1 d .
H19A H 0.7999 0.4888 0.6930 0.035 Uiso 1 1 calc GR
H19B H 0.7713 0.3702 0.6960 0.035 Uiso 1 1 calc GR
H19C H 0.5809 0.4409 0.6841 0.035 Uiso 1 1 calc GR
C2 C 0.6719(4) 0.25234(16) 0.24979(9) 0.0261(4) Uani 1 1 d .
H2 H 0.7024 0.1956 0.2255 0.031 Uiso 1 1 calc R
C15 C 0.6367(3) 0.31955(14) 0.50775(9) 0.0182(4) Uani 1 1 d .
H15A H 0.7539 0.3554 0.4903 0.022 Uiso 1 1 calc R
H15B H 0.6540 0.2476 0.4986 0.022 Uiso 1 1 calc R
C1 C 0.8121(3) 0.28432(15) 0.29439(9) 0.0230(4) Uani 1 1 d .
H1 H 0.9349 0.2491 0.2998 0.028 Uiso 1 1 calc R
C3 C 0.4884(3) 0.30250(16) 0.24062(9) 0.0243(4) Uani 1 1 d .
H3 H 0.3951 0.2792 0.2109 0.029 Uiso 1 1 calc R

loop_
_atom_site_aniso_label
_atom_site_aniso_U_11
_atom_site_aniso_U_22
_atom_site_aniso_U_33
_atom_site_aniso_U_23
_atom_site_aniso_U_13
_atom_site_aniso_U_12
O4 0.0213(6) 0.0128(6) 0.0263(7) 0.0011(5) -0.0051(5) -0.0015(5)
O8 0.0247(7) 0.0124(6) 0.0181(6) 0.0006(5) 0.0026(5) 0.0010(5)
O16 0.0208(7) 0.0131(6) 0.0222(7) 0.0018(5) 0.0020(5) 0.0023(5)
O26 0.0216(7) 0.0178(6) 0.0252(7) -0.0041(5) -0.0053(6) 0.0041(5)
O15 0.0281(7) 0.0185(6) 0.0206(6) 0.0037(5) 0.0008(6) -0.0058(6)
O14 0.0237(7) 0.0214(7) 0.0309(7) 0.0017(6) -0.0064(6) 0.0046(6)
O27 0.0255(7) 0.0264(7) 0.0274(7) -0.0021(6) -0.0078(6) 0.0003(6)
O28 0.0383(9) 0.0235(7) 0.0264(8) 0.0041(6) -0.0095(7) -0.0106(7)
C12 0.0233(9) 0.0112(8) 0.0181(8) -0.0001(7) 0.0023(7) 0.0022(7)
C13 0.0181(9) 0.0107(8) 0.0222(9) -0.0012(7) -0.0003(7) 0.0018(7)
C6 0.0230(9) 0.0156(8) 0.0171(9) 0.0005(7) -0.0009(7) -0.0031(7)
C9 0.0217(9) 0.0130(8) 0.0207(9) 0.0008(7) 0.0001(7) 0.0022(7)
C4 0.0216(9) 0.0198(9) 0.0203(9) 0.0035(7) -0.0011(7) -0.0053(8)
C11 0.0220(9) 0.0124(8) 0.0231(9) -0.0016(7) -0.0023(8) 0.0009(7)
C8 0.0188(9) 0.0098(8) 0.0221(9) 0.0008(7) -0.0015(7) 0.0019(7)
C7 0.0195(9) 0.0139(8) 0.0223(9) 0.0036(7) 0.0000(7) -0.0016(7)
C10 0.0200(9) 0.0133(8) 0.0264(10) 0.0008(7) -0.0003(7) -0.0035(7)
C16 0.0175(9) 0.0118(8) 0.0213(9) 0.0017(7) 0.0008(7) 0.0013(7)
C5 0.0209(9) 0.0155(8) 0.0183(9) 0.0033(7) -0.0005(7) -0.0030(7)
C18 0.0206(10) 0.0178(9) 0.0278(10) 0.0008(8) -0.0011(8) -0.0021(7)
C14 0.0200(9) 0.0144(9) 0.0249(9) 0.0015(7) -0.0002(7) 0.0013(7)
C17 0.0213(9) 0.0135(8) 0.0196(9) 0.0005(7) 0.0006(7) -0.0002(7)
C20 0.0340(11) 0.0207(9) 0.0243(10) 0.0007(8) -0.0048(8) -0.0103(8)
C19 0.0312(11) 0.0175(9) 0.0205(9) 0.0008(7) -0.0011(8) -0.0010(8)
C2 0.0343(11) 0.0213(10) 0.0228(10) -0.0049(8) 0.0018(8) -0.0049(8)
C15 0.0186(9) 0.0136(8) 0.0226(9) 0.0004(7) -0.0017(7) 0.0001(7)
C1 0.0265(10) 0.0189(9) 0.0236(10) -0.0017(7) -0.0004(8) 0.0015(8)
C3 0.0283(10) 0.0253(10) 0.0194(9) -0.0018(8) -0.0017(8) -0.0090(8)

loop_
_atom_type_symbol
_atom_type_description
_atom_type_scat_dispersion_real
_atom_type_scat_dispersion_imag
_atom_type_scat_source
C C 0.0181 0.0091 'International Tables Vol C Tables 4.2.6.8 and 6.1.1.4'
H H 0.0000 0.0000 'International Tables Vol C Tables 4.2.6.8 and 6.1.1.4'
O O 0.0492 0.0322 'International Tables Vol C Tables 4.2.6.8 and 6.1.1.4'

loop_
_geom_angle_atom_site_label_1
_geom_angle_atom_site_label_2
_geom_angle_atom_site_label_3
_geom_angle
C15 O4 C14 114.01(14)
C12 O8 C17 119.82(14)
C16 O16 H16 109.5
C6 O26 H26 109.5
C9 O15 H15 109.5
C4 O27 H27 109.5
H28A O28 H28B 109.5
C13 C12 O8 118.58(16)
C13 C12 C11 120.82(17)
C11 C12 O8 120.38(17)
C12 C13 C14 119.27(17)
C8 C13 C12 119.81(17)
C8 C13 C14 120.92(16)
O26 C6 C5 119.36(16)
O26 C6 C1 120.13(18)
C1 C6 C5 120.51(18)
O15 C9 C8 117.58(16)
O15 C9 C10 122.89(17)
C10 C9 C8 119.52(17)
O27 C4 C5 121.37(17)
O27 C4 C3 117.16(18)
C3 C4 C5 121.47(19)
C12 C11 C20 122.21(17)
C10 C11 C12 117.86(17)
C10 C11 C20 119.90(17)
C13 C8 C7 118.77(16)
C9 C8 C13 119.74(17)
C9 C8 C7 121.45(16)
O14 C7 C8 117.15(16)
O14 C7 C5 120.98(17)
C5 C7 C8 121.77(16)
C9 C10 C11 121.72(17)
C9 C10 H10 119.1
C11 C10 H10 119.1
O16 C16 H16A 107.1
O16 C16 C17 108.02(14)
O16 C16 C15 109.37(14)
C17 C16 H16A 107.1
C15 C16 H16A 107.1
C15 C16 C17 117.72(15)
C6 C5 C4 117.25(17)
C6 C5 C7 123.68(17)
C4 C5 C7 119.05(17)
H18A C18 H18B 109.5
H18A C18 H18C 109.5
H18B C18 H18C 109.5
C17 C18 H18A 109.5
C17 C18 H18B 109.5
C17 C18 H18C 109.5
O4 C14 C13 112.11(15)
O4 C14 H14A 109.2
O4 C14 H14B 109.2
C13 C14 H14A 109.2
C13 C14 H14B 109.2
H14A C14 H14B 107.9
O8 C17 C16 110.10(14)
O8 C17 C18 111.56(15)
O8 C17 C19 103.12(14)
C18 C17 C16 111.80(15)
C18 C17 C19 110.69(16)
C19 C17 C16 109.22(15)
C11 C20 H20A 109.5
C11 C20 H20B 109.5
C11 C20 H20C 109.5
H20A C20 H20B 109.5
H20A C20 H20C 109.5
H20B C20 H20C 109.5
C17 C19 H19A 109.5
C17 C19 H19B 109.5
C17 C19 H19C 109.5
H19A C19 H19B 109.5
H19A C19 H19C 109.5
H19B C19 H19C 109.5
C1 C2 H2 119.2
C3 C2 H2 119.2
C3 C2 C1 121.62(19)
O4 C15 C16 113.87(15)
O4 C15 H15A 108.8
O4 C15 H15B 108.8
C16 C15 H15A 108.8
C16 C15 H15B 108.8
H15A C15 H15B 107.7
C6 C1 H1 120.1
C2 C1 C6 119.90(19)
C2 C1 H1 120.1
C4 C3 H3 120.4
C2 C3 C4 119.23(19)
C2 C3 H3 120.4

loop_
_geom_bond_atom_site_label_1
_geom_bond_atom_site_label_2
_geom_bond_distance
O4 C14 1.447(2)
O4 C15 1.428(2)
O8 C12 1.402(2)
O8 C17 1.476(2)
O16 H16 0.8200
O16 C16 1.439(2)
O26 H26 0.8200
O26 C6 1.350(2)
O15 H15 0.8200
O15 C9 1.365(2)
O14 C7 1.241(2)
O27 H27 0.8200
O27 C4 1.359(2)
O28 H28A 0.8502
O28 H28B 0.8499
C12 C13 1.395(3)
C12 C11 1.398(3)
C13 C8 1.395(3)
C13 C14 1.504(3)
C6 C5 1.422(3)
C6 C1 1.390(3)
C9 C8 1.392(3)
C9 C10 1.391(3)
C4 C5 1.423(3)
C4 C3 1.388(3)
C11 C10 1.396(3)
C11 C20 1.505(3)
C8 C7 1.499(3)
C7 C5 1.469(3)
C10 H10 0.9300
C16 H16A 0.9800
C16 C17 1.555(2)
C16 C15 1.540(3)
C18 H18A 0.9600
C18 H18B 0.9600
C18 H18C 0.9600
C18 C17 1.522(3)
C14 H14A 0.9700
C14 H14B 0.9700
C17 C19 1.522(3)
C20 H20A 0.9600
C20 H20B 0.9600
C20 H20C 0.9600
C19 H19A 0.9600
C19 H19B 0.9600
C19 H19C 0.9600
C2 H2 0.9300
C2 C1 1.385(3)
C2 C3 1.377(3)
C15 H15A 0.9700
C15 H15B 0.9700
C1 H1 0.9300
C3 H3 0.9300

loop_
_geom_torsion_atom_site_label_1
_geom_torsion_atom_site_label_2
_geom_torsion_atom_site_label_3
_geom_torsion_atom_site_label_4
_geom_torsion
O8 C12 C13 C8 -176.39(15)
O8 C12 C13 C14 2.7(2)
O8 C12 C11 C10 178.60(16)
O8 C12 C11 C20 -3.2(3)
O16 C16 C17 O8 -173.51(14)
O16 C16 C17 C18 61.90(19)
O16 C16 C17 C19 -60.95(19)
O16 C16 C15 O4 134.33(15)
O26 C6 C5 C4 -178.16(16)
O26 C6 C5 C7 0.6(3)
O26 C6 C1 C2 178.57(18)
O15 C9 C8 C13 -179.21(16)
O15 C9 C8 C7 -1.6(3)
O15 C9 C10 C11 -178.81(18)
O14 C7 C5 C6 179.88(17)
O14 C7 C5 C4 -1.3(3)
O27 C4 C5 C6 178.98(17)
O27 C4 C5 C7 0.1(3)
O27 C4 C3 C2 179.70(17)
C12 O8 C17 C16 -79.20(19)
C12 O8 C17 C18 45.5(2)
C12 O8 C17 C19 164.36(16)
C12 C13 C8 C9 -5.1(3)
C12 C13 C8 C7 177.14(16)
C12 C13 C14 O4 -95.8(2)
C12 C11 C10 C9 1.1(3)
C13 C12 C11 C10 -6.9(3)
C13 C12 C11 C20 171.29(18)
C13 C8 C7 O14 78.6(2)
C13 C8 C7 C5 -97.7(2)
C9 C8 C7 O14 -99.1(2)
C9 C8 C7 C5 84.7(2)
C11 C12 C13 C8 9.0(3)
C11 C12 C13 C14 -171.93(16)
C8 C13 C14 O4 83.2(2)
C8 C9 C10 C11 2.6(3)
C8 C7 C5 C6 -4.0(3)
C8 C7 C5 C4 174.76(16)
C10 C9 C8 C13 -0.5(3)
C10 C9 C8 C7 177.10(17)
C5 C6 C1 C2 -1.2(3)
C5 C4 C3 C2 -0.6(3)
C14 O4 C15 C16 61.2(2)
C14 C13 C8 C9 175.78(16)
C14 C13 C8 C7 -1.9(2)
C17 O8 C12 C13 89.3(2)
C17 O8 C12 C11 -96.09(19)
C17 C16 C15 O4 -101.94(18)
C20 C11 C10 C9 -177.12(18)
C15 O4 C14 C13 47.5(2)
C15 C16 C17 O8 62.1(2)
C15 C16 C17 C18 -62.5(2)
C15 C16 C17 C19 174.64(16)
C1 C6 C5 C4 1.6(3)
C1 C6 C5 C7 -179.61(18)
C1 C2 C3 C4 1.1(3)
C3 C4 C5 C6 -0.7(3)
C3 C4 C5 C7 -179.57(18)
C3 C2 C1 C6 -0.2(3)
